data_9017556
loop_
_publ_author_name
'Lussier, A. J.'
'Hawthorne, F. C.'

_publ_section_title
;
 Short-range constraints on chemical and structural variations in bavenite
 Sample: 11BAV
;
_journal_name_full 'Mineralogical Magazine'
_journal_page_first 213
_journal_page_last 239
_journal_volume 75
_journal_year 2011
_chemical_compound_source 'Kalisay, Kyrgizstan'
_chemical_formula_sum 'Al1.053 Be2.995 Ca4 H2 Na0.006 O28 Si8.952'
_chemical_name_mineral Bavenite
_space_group_IT_number 63
_space_group_name_Hall '-C 2c 2'
_space_group_name_H-M_alt 'C m c m'
_symmetry_space_group_name_H-M 'C m c m'
_cell_angle_alpha 90
_cell_angle_beta 90
_cell_angle_gamma 90
_cell_length_a 23.2110
_cell_length_b 4.9721
_cell_length_c 19.4189
_cell_formula_units_Z 4
_cell_volume 2241.085
_database_code_amcsd 0019877
_exptl_crystal_density_diffrn 2.719
_cod_data_source_file inputs/fixed/downloads/18/18382.cif
_cod_data_source_block 18382
_cod_original_formula_sum 'Na.006 Ca4 Si8.952 Be2.995 Al1.053 O28 H2'
_cod_database_code 9017556

loop_
_space_group_symop_operation_xyz
x,y,z
1/2+x,1/2+y,z
x,-y,1/2+z
1/2+x,1/2-y,1/2+z
-x,y,1/2-z
1/2-x,1/2+y,1/2-z
-x,y,z
1/2-x,1/2+y,z
x,-y,-z
1/2+x,1/2-y,-z
x,y,1/2-z
1/2+x,1/2+y,1/2-z
-x,-y,1/2+z
1/2-x,1/2-y,1/2+z
-x,-y,-z
1/2-x,1/2-y,-z

loop_
_atom_site_aniso_label
_atom_site_aniso_U_11
_atom_site_aniso_U_22
_atom_site_aniso_U_33
_atom_site_aniso_U_12
_atom_site_aniso_U_13
_atom_site_aniso_U_23
Na 0.01360 0.01670 0.01030 -0.00215 -0.00052 0.00150
Ca 0.01360 0.01670 0.01030 -0.00215 -0.00052 0.00150
SiT1 0.00770 0.01070 0.01020 0.00000 0.00000 0.00000
BeT2 0.01230 0.01400 0.00910 0.00000 0.00000 0.00000
SiT3 0.00960 0.01150 0.00700 0.00000 0.00000 0.00120
BeT3 0.00960 0.01150 0.00700 0.00000 0.00000 0.00120
SiT4 0.01030 0.00870 0.00510 0.00000 0.00000 0.00030
AlT4 0.01030 0.00870 0.00510 0.00000 0.00000 0.00030
SiT5 0.01010 0.01270 0.00870 0.00000 0.00000 -0.00210
SiT6 0.00940 0.01100 0.00810 0.00050 0.00090 0.00060
O1 0.01400 0.01000 0.00810 0.00000 0.00000 -0.00010
O2 0.01080 0.00870 0.01500 0.00000 0.00000 0.00000
O3 0.01480 0.01740 0.01300 0.00340 0.00420 0.00030
O4 0.01490 0.01870 0.01340 0.00480 0.00000 -0.00370
O5 0.01520 0.01960 0.00890 0.00190 -0.00060 0.00050
O6 0.01350 0.01000 0.01390 0.00200 0.00200 0.00180
O7 0.01160 0.01390 0.01280 0.00240 0.00410 0.00250
O8 0.01200 0.00920 0.01720 0.00040 0.00000 0.00000
O9 0.00900 0.01060 0.01200 -0.00050 0.00000 0.00000

loop_
_atom_site_label
_atom_site_fract_x
_atom_site_fract_y
_atom_site_fract_z
_atom_site_occupancy
_atom_site_U_iso_or_equiv
Na 0.08246 0.25168 0.15327 0.00150 0.01355
Ca 0.08246 0.25168 0.15327 1.00000 0.01355
SiT1 0.00000 0.77200 0.25000 1.00000 0.00950
BeT2 0.12424 0.82110 0.25000 1.00000 0.01180
SiT3 0.00000 0.72030 0.10458 0.50250 0.00940
BeT3 0.00000 0.72030 0.10458 0.49750 0.00940
SiT4 0.09372 0.50000 0.00000 0.47350 0.00810
AlT4 0.09372 0.50000 0.00000 0.52650 0.00810
SiT5 0.17005 0.00000 0.00000 1.00000 0.01049
SiT6 0.21387 0.86129 0.14392 1.00000 0.00951
O1 0.00000 0.57170 0.18225 1.00000 0.01070
O2 0.00000 0.03370 0.11071 1.00000 0.01140
O3 0.05783 0.59610 0.06979 1.00000 0.01510
O4 0.13110 0.23670 0.03410 1.00000 0.01570
O5 0.20806 0.87230 0.06065 1.00000 0.01450
O6 0.23296 0.55850 0.16527 1.00000 0.01250
O7 0.15439 0.93760 0.17999 1.00000 0.01280
O8 0.12121 0.49170 0.25000 1.00000 0.01270
O9 0.05795 0.95530 0.25000 1.00000 0.01050
H8 0.16260 0.45200 0.25000 1.00000 0.01500

loop_
_cod_related_entry_id
_cod_related_entry_database
_cod_related_entry_code
1 AMCSD 0019877
